data_9014560
loop_
_publ_author_name
'Loiseau, T.'
'Taulelle, F.'
'Ferey, G.'

_publ_section_title
;
 Crystal structure and solid-state nuclear magnetic resonance
 characterization of an oxyfluorinated three-dimensional framework
 gallophosphate with ULM-4 structural type. Structural relationships
 with (Ga As O4)-2
 _cod_database_code 1000458
;
_journal_name_full 'Microporous Materials'
_journal_page_first 83
_journal_page_last 93
_journal_paper_doi 10.1016/S0927-6513(96)00094-6
_journal_volume 9
_journal_year 1997
_chemical_formula_sum 'C4.5 F4 Ga6 N3.002 O25 P6'
_space_group_IT_number 14
_symmetry_space_group_name_Hall '-P 2yn'
_symmetry_space_group_name_H-M 'P 1 21/n 1'
_cell_angle_alpha 90
_cell_angle_beta 94.21
_cell_angle_gamma 90
_cell_length_a 8.674
_cell_length_b 10.190
_cell_length_c 16.82599
_cell_formula_units_Z 2
_cell_volume 1483.204
_database_code_amcsd 0014402
_exptl_crystal_density_diffrn 2.634
_cod_duplicate_entry 1000458
_cod_original_cell_volume 1483.203
_cod_original_formula_sum 'Ga6 P6 F4 O25 N3.002 C4.5'
_cod_database_code 9014560
_amcsd_formula_title 'F2 Ga3 H10.5 N1.5 O12.5 P3'

loop_
_space_group_symop_operation_xyz
x,y,z
1/2+x,1/2-y,1/2+z
1/2-x,1/2+y,1/2-z
-x,-y,-z

loop_
_atom_site_label
_atom_site_fract_x
_atom_site_fract_y
_atom_site_fract_z
_atom_site_occupancy
Ga1 0.26890 0.82710 0.20100 1.00000
Ga2 0.92480 0.66080 0.23170 1.00000
Ga3 0.41650 0.85190 0.40290 1.00000
P1 0.09630 0.64190 0.07130 1.00000
P2 0.62390 0.85410 0.25650 1.00000
P3 0.22150 0.62520 0.33700 1.00000
F1 0.04830 0.82840 0.22040 1.00000
F2 0.29660 0.91920 0.30360 1.00000
O1 0.23370 0.72070 0.10630 1.00000
O2 0.34800 0.00330 0.44990 1.00000
O3 0.96920 0.62370 0.12920 1.00000
O4 0.53240 0.78730 0.49620 1.00000
O5 0.57950 0.81750 0.34070 1.00000
O6 0.49020 0.83420 0.19200 1.00000
O7 0.81550 0.49550 0.24280 1.00000
O8 0.75220 0.76120 0.23580 1.00000
O9 0.29510 0.66560 0.26170 1.00000
O10 0.04330 0.63880 0.32680 1.00000
O11 0.27600 0.71330 0.40940 1.00000
O12 0.23390 0.98480 0.13950 1.00000
N1 0.99900 0.02800 0.35070 1.00000
C1 0.00000 0.00000 0.50000 1.00000
C2 0.97000 0.95100 0.41800 0.50000
C3 0.96500 0.07300 0.43300 0.50000
O13 0.44870 0.50960 0.52400 0.50000
N2 0.33250 0.46630 0.59220 0.16700
C4 0.33250 0.46630 0.59220 0.25000
N3 0.19010 0.42070 0.54720 0.16700
C5 0.19010 0.42070 0.54720 0.25000
N4 0.06310 0.53480 0.52450 0.16700
C6 0.06310 0.53480 0.52450 0.25000

loop_
_cod_related_entry_id
_cod_related_entry_database
_cod_related_entry_code
1 AMCSD 0014402
